data_1521394
loop_
_publ_author_name
'Kessler, U.'
'Jansen, M.'

_publ_section_title
;
 Kristallstrukturen der Monofluorosulfite M S O2 F (M = K, Rb)
;
_journal_name_full 'Zeitschrift fuer Anorganische und Allgemeine Chemie'
_journal_page_first 385
_journal_page_last 388
_journal_volume 625
_journal_year 1999
_chemical_formula_sum 'F O2 Rb S'
_chemical_name_systematic 'Rb (S O2 F)'
_space_group_IT_number 11
_symmetry_space_group_name_Hall '-P 2yb'
_symmetry_space_group_name_H-M 'P 1 21/m 1'
_cell_angle_alpha 90
_cell_angle_beta 107.14
_cell_angle_gamma 90
_cell_formula_units_Z 2
_cell_length_a 7.172
_cell_length_b 5.867
_cell_length_c 4.84
_cell_volume 194.613
_citation_journal_id_ASTM ZAACAB
_cod_data_source_file Kessler_ZAACAB_1999_873.cif
_cod_data_source_block F1O2Rb1S1
_cod_original_cell_volume 194.6132
_cod_original_formula_sum 'F1 O2 Rb1 S1'
_cod_database_code 1521394

loop_
_symmetry_equiv_pos_as_xyz
x,y,z
-x,y+1/2,-z
-x,-y,-z
x,-y-1/2,z

loop_
_atom_site_label
_atom_site_type_symbol
_atom_site_fract_x
_atom_site_fract_y
_atom_site_fract_z
_atom_site_occupancy
_atom_site_U_iso_or_equiv
Rb1 Rb+1 0.2854 0.25 0.1543 1 0.0
F1 F-1 0.877 0.25 0.766 1 0.0
O1 O-2 0.6976 0.0422 0.3319 1 0.0
S1 S+4 0.8305 0.25 0.4221 1 0.0
